data_7135141
loop_
_publ_author_name
'Morales-Pioz, Eva'
'Redrado, Marta'
'Benedi, Andrea'
'de Aquino, Araceli'
'Garc&#xed;a-Ordu&#xf1;a, Pilar'
'Royo-Ca&#xf1;as, Mar&#xed;a'
'Godino, Javier'
'Marzo, I.'
'Rodr&#xed;guez, Laura'
'Gimeno, M Concepci&#xf3;n'
'Fern&#xe1;ndez-Moreira, Vanesa'

_publ_section_title
;
 Cyclometallated iridium(III) complexes: ligand-driven selectivity for
 chemotherapy and photodynamic therapy.
;
_journal_issue 97
_journal_name_full 'Chemical communications (Cambridge, England)'
_journal_page_first 19237
_journal_page_last 19240
_journal_paper_doi 10.1039/d5cc04768d
_journal_volume 61
_journal_year 2025
_chemical_formula_moiety 'C38 H25 Ir N5 S2, C H2 Cl2, Cl, 1.5[CH2Cl2]'
_chemical_formula_sum 'C40.5 H30 Cl6 Ir N5 S2'
_chemical_formula_weight 1055.71
_space_group_crystal_system monoclinic
_space_group_IT_number 14
_space_group_name_Hall '-P 2ybc'
_space_group_name_H-M_alt 'P 1 21/c 1'
_atom_sites_solution_hydrogens mixed
_atom_sites_solution_primary dual
_atom_sites_solution_secondary difmap
_audit_creation_date 2024-11-26
_audit_creation_method
;
Olex2 1.5
(compiled 2024.02.16 svn.r378c4104 for OlexSys, GUI svn.r6928)
;
_audit_update_record
;
2024-11-27 deposited with the CCDC.	2025-10-30 downloaded from the CCDC.
;
_cell_angle_alpha 90
_cell_angle_beta 91.064(6)
_cell_angle_gamma 90
_cell_formula_units_Z 4
_cell_length_a 13.353(2)
_cell_length_b 15.201(2)
_cell_length_c 20.751(3)
_cell_measurement_reflns_used 9918
_cell_measurement_temperature 100.00
_cell_measurement_theta_max 28.360
_cell_measurement_theta_min 2.243
_cell_volume 4211.3(10)
_computing_cell_refinement 'SAINT V8.40B (Bruker AXS, 2016)'
_computing_data_collection 'SAINT V8.40B (Bruker AXS, 2016) in APEX4'
_computing_data_reduction 'SAINT V8.40B (Bruker AXS, 2016)'
_computing_molecular_graphics 'Olex2 1.5 (Dolomanov et al., 2009)'
_computing_publication_material 'Olex2 1.5 (Dolomanov et al., 2009)'
_computing_structure_refinement 'XL  (Sheldrick, 2008)'
_computing_structure_solution 'SHELXT 2018/2 (Sheldrick, 2018)'
_diffrn_ambient_temperature 100(2)
_diffrn_detector 'Photon III'
_diffrn_detector_type 'Bruker Photon III area detector'
_diffrn_measured_fraction_theta_full 1.000
_diffrn_measured_fraction_theta_max 0.995
_diffrn_measurement_device 'Bruker Photon III , D8 Venture diffractometer'
_diffrn_measurement_device_type Bruker_D8_VENTURE
_diffrn_measurement_method '\f and \w scans'
_diffrn_radiation_type MoK\a
_diffrn_radiation_wavelength 0.71073
_diffrn_reflns_av_R_equivalents 0.1720
_diffrn_reflns_av_unetI/netI 0.0948
_diffrn_reflns_Laue_measured_fraction_full 1.000
_diffrn_reflns_Laue_measured_fraction_max 0.995
_diffrn_reflns_limit_h_max 17
_diffrn_reflns_limit_h_min -17
_diffrn_reflns_limit_k_max 17
_diffrn_reflns_limit_k_min -20
_diffrn_reflns_limit_l_max 27
_diffrn_reflns_limit_l_min -27
_diffrn_reflns_number 83463
_diffrn_reflns_point_group_measured_fraction_full 1.000
_diffrn_reflns_point_group_measured_fraction_max 0.995
_diffrn_reflns_theta_full 25.242
_diffrn_reflns_theta_max 28.281
_diffrn_reflns_theta_min 1.963
_diffrn_source 'high brilliance microfocus sealed tube'
_diffrn_source_current 1.4
_diffrn_source_power 0.07
_diffrn_source_type 'Diamond  Incoatec Microfocus Source '
_diffrn_source_voltage 50.0
_exptl_absorpt_coefficient_mu 3.687
_exptl_absorpt_correction_T_max 0.7457
_exptl_absorpt_correction_T_min 0.4625
_exptl_absorpt_correction_type multi-scan
_exptl_absorpt_process_details
;
SADABS-2016/2 (Bruker,2016/2) was used for absorption correction.
wR2(int) was 0.1885 before and 0.0851 after correction.
The Ratio of minimum to maximum transmission is 0.6202.
The \l/2 correction factor is Not present.
;
_exptl_crystal_colour yellow
_exptl_crystal_colour_primary yellow
_exptl_crystal_density_diffrn 1.665
_exptl_crystal_description plate
_exptl_crystal_F_000 2076
_exptl_crystal_recrystallization_method 'Re-crystallisation from solvent: diethyl ether / pentane / dichloromethane'
_exptl_crystal_size_max 0.25
_exptl_crystal_size_mid 0.16
_exptl_crystal_size_min 0.015
_refine_diff_density_max 3.008
_refine_diff_density_min -1.655
_refine_diff_density_rms 0.198
_refine_ls_extinction_method none
_refine_ls_goodness_of_fit_ref 1.070
_refine_ls_hydrogen_treatment mixed
_refine_ls_matrix_type full
_refine_ls_number_parameters 454
_refine_ls_number_reflns 10388
_refine_ls_number_restraints 0
_refine_ls_restrained_S_all 1.070
_refine_ls_R_factor_all 0.1041
_refine_ls_R_factor_gt 0.0653
_refine_ls_shift/su_max 0.001
_refine_ls_shift/su_mean 0.000
_refine_ls_structure_factor_coef Fsqd
_refine_ls_weighting_details 'w=1/[\s^2^(Fo^2^)+(0.0720P)^2^+11.1980P] where P=(Fo^2^+2Fc^2^)/3'
_refine_ls_weighting_scheme calc
_refine_ls_wR_factor_gt 0.1395
_refine_ls_wR_factor_ref 0.1560
_reflns_Friedel_coverage 0.000
_reflns_number_gt 7102
_reflns_number_total 10388
_reflns_threshold_expression 'I > 2\s(I)'
_cod_data_source_file d5cc04768d2.cif
_cod_data_source_block cmpnd_3
_cod_depositor_comments 'Adding full bibliography for 7135141.cif.'
_cod_original_cell_volume 4211.4(10)
_cod_original_formula_sum 'C40.50 H30 Cl6 Ir N5 S2'
_cod_database_code 7135141
_shelx_shelxl_version_number 2019/1
_shelx_space_group_comment
;
The symmetry employed for this shelxl refinement is uniquely defined
by the following loop, which should always be used as a source of
symmetry information in preference to the above space-group names.
They are only intended as comments.
;
_shelx_estimated_absorpt_t_max 0.947
_shelx_estimated_absorpt_t_min 0.459
_olex2_refinement_description
;
1. Fixed Uiso
 At 1.2 times of:
  All C(H) groups, All C(H,H) groups, All N(H) groups
2.a Secondary CH2 refined with riding coordinates:
 C91(H91A,H91B)
2.b Aromatic/amide H refined with riding coordinates:
 C2(H2), C12(H12), C25(H25), C3(H3), C27(H27), C28(H28), C10(H10), C9(H9),
 C15(H15), C11(H11), C5(H5A), C18(H18), C22(H22), C4(H4), C16(H16), C29(H29),
 C37(H37), C30(H30), C36(H36), C24(H24), C23(H23), C17(H17), C35(H35), C34(H34)
;
_smtbx_masks_special_details
;
A solvent mask was calculated and 267 electrons were 
found in a volume of 1028\%A^3^ in 1 void per unit cell. 
This is consistent with the presence of 
1.5[CH2Cl2] per formula unit 
which account for 252 electrons 
per unit cell.
;
_smtbx_masks_void_probe_radius 1.2
_smtbx_masks_void_truncation_radius 1.2
_olex2_submission_special_instructions 'No special instructions were received'

loop_
_space_group_symop_operation_xyz
'x, y, z'
'-x, y+1/2, -z+1/2'
'-x, -y, -z'
'x, -y-1/2, z-1/2'

loop_
_atom_site_label
_atom_site_type_symbol
_atom_site_fract_x
_atom_site_fract_y
_atom_site_fract_z
_atom_site_U_iso_or_equiv
_atom_site_adp_type
_atom_site_occupancy
_atom_site_site_symmetry_order
_atom_site_calc_flag
_atom_site_refinement_flags_posn
_atom_site_refinement_flags_adp
_atom_site_refinement_flags_occupancy
_atom_site_disorder_assembly
_atom_site_disorder_group
Ir1 Ir 0.58057(2) 0.73982(2) 0.66837(2) 0.02532(10) Uani 1 1 d . . . . .
S2 S 0.73092(18) 0.51923(12) 0.77608(8) 0.0353(5) Uani 1 1 d . . . . .
S1 S 0.31900(17) 0.87495(12) 0.57180(8) 0.0341(4) Uani 1 1 d . . . . .
Cl2 Cl 0.82804(19) 0.98139(13) 0.52192(9) 0.0433(5) Uani 1 1 d . . . . .
Cl1 Cl 0.8607(2) 1.15194(18) 0.58358(13) 0.0663(7) Uani 1 1 d . . . . .
N2 N 0.6588(5) 0.6668(4) 0.7364(2) 0.0277(14) Uani 1 1 d . . . . .
N4 N 0.7201(5) 0.7405(3) 0.6190(3) 0.0287(14) Uani 1 1 d . . . . .
N1 N 0.4872(5) 0.8032(4) 0.6029(2) 0.0276(14) Uani 1 1 d . . . . .
N3 N 0.6444(5) 0.8660(4) 0.6916(3) 0.0282(14) Uani 1 1 d . . . . .
N5 N 0.8720(6) 0.8007(4) 0.6123(3) 0.0403(17) Uani 1 1 d . . . . .
H5 H 0.925(8) 0.842(6) 0.621(4) 0.048 Uiso 1 1 d . U . . .
C1 C 0.4568(7) 0.7493(4) 0.7207(3) 0.0289(16) Uani 1 1 d . . . . .
C14 C 0.5407(6) 0.6175(4) 0.6419(3) 0.0285(17) Uani 1 1 d . . . . .
C8 C 0.4163(6) 0.8805(4) 0.5175(3) 0.0283(16) Uani 1 1 d . . . . .
C13 C 0.5010(6) 0.8374(4) 0.5414(3) 0.0286(16) Uani 1 1 d . . . . .
C2 C 0.4416(7) 0.7240(4) 0.7846(3) 0.0312(17) Uani 1 1 d . . . . .
H2 H 0.496097 0.700746 0.809268 0.037 Uiso 1 1 calc R U . . .
C12 C 0.5873(7) 0.8328(5) 0.5055(3) 0.0319(17) Uani 1 1 d . . . . .
H12 H 0.645159 0.802810 0.521276 0.038 Uiso 1 1 calc R U . . .
C6 C 0.3719(6) 0.7861(5) 0.6890(3) 0.0301(17) Uani 1 1 d . . . . .
C25 C 0.7295(6) 0.7694(5) 0.8182(3) 0.0314(17) Uani 1 1 d . . . . .
H25 H 0.694900 0.819451 0.801764 0.038 Uiso 1 1 calc R U . . .
C3 C 0.3493(7) 0.7321(4) 0.8127(3) 0.0335(18) Uani 1 1 d . . . . .
H3 H 0.341434 0.713127 0.855910 0.040 Uiso 1 1 calc R U . . .
C27 C 0.5967(7) 0.9298(5) 0.7244(3) 0.0307(17) Uani 1 1 d . . . . .
H27 H 0.529142 0.920938 0.736350 0.037 Uiso 1 1 calc R U . . .
C7 C 0.3956(6) 0.8168(5) 0.6246(3) 0.0293(17) Uani 1 1 d . . . . .
C28 C 0.6443(7) 1.0084(5) 0.7413(4) 0.0360(18) Uani 1 1 d . . . . .
H28 H 0.609416 1.053002 0.763781 0.043 Uiso 1 1 calc R U . . .
C19 C 0.5931(6) 0.5495(4) 0.6742(3) 0.0301(17) Uani 1 1 d . . . . .
C10 C 0.5030(7) 0.9180(5) 0.4220(3) 0.0330(18) Uani 1 1 d . . . . .
H10 H 0.505660 0.946729 0.381378 0.040 Uiso 1 1 calc R U . . .
C9 C 0.4172(7) 0.9206(5) 0.4568(3) 0.0352(19) Uani 1 1 d . . . . .
H9 H 0.358992 0.949201 0.440020 0.042 Uiso 1 1 calc R U . . .
C15 C 0.4707(7) 0.5922(5) 0.5929(3) 0.0341(18) Uani 1 1 d . . . . .
H15 H 0.433750 0.635673 0.569829 0.041 Uiso 1 1 calc R U . . .
C20 C 0.6565(7) 0.5823(4) 0.7251(3) 0.0303(17) Uani 1 1 d . . . . .
C26 C 0.7176(6) 0.6883(5) 0.7897(3) 0.0275(16) Uani 1 1 d . . . . .
C11 C 0.5859(7) 0.8737(5) 0.4458(3) 0.0357(19) Uani 1 1 d . . . . .
H11 H 0.644266 0.871031 0.420383 0.043 Uiso 1 1 calc R U . . .
C32 C 0.7806(7) 0.8072(5) 0.6359(3) 0.0321(17) Uani 1 1 d . . . . .
C21 C 0.7680(7) 0.6147(5) 0.8166(3) 0.0347(19) Uani 1 1 d . . . . .
C38 C 0.7793(7) 0.6863(5) 0.5817(3) 0.0319(17) Uani 1 1 d . . . . .
C5 C 0.2798(7) 0.7949(5) 0.7169(3) 0.0332(18) Uani 1 1 d . . . . .
H5A H 0.225353 0.819978 0.693170 0.040 Uiso 1 1 calc R U . . .
C31 C 0.7402(7) 0.8793(5) 0.6745(3) 0.0319(18) Uani 1 1 d . . . . .
C18 C 0.5771(7) 0.4602(5) 0.6581(4) 0.038(2) Uani 1 1 d . . . . .
H18 H 0.612648 0.415601 0.680972 0.045 Uiso 1 1 calc R U . . .
C22 C 0.8311(7) 0.6222(5) 0.8697(3) 0.039(2) Uani 1 1 d . . . . .
H22 H 0.864582 0.572359 0.887331 0.047 Uiso 1 1 calc R U . . .
C4 C 0.2672(7) 0.7673(5) 0.7793(4) 0.0369(19) Uani 1 1 d . . . . .
H4 H 0.203932 0.772076 0.799147 0.044 Uiso 1 1 calc R U . . .
C16 C 0.4563(8) 0.5025(5) 0.5788(4) 0.045(2) Uani 1 1 d . . . . .
H16 H 0.407807 0.485959 0.546984 0.054 Uiso 1 1 calc R U . . .
C29 C 0.7430(8) 1.0201(5) 0.7247(4) 0.044(2) Uani 1 1 d . . . . .
H29 H 0.777237 1.072659 0.736519 0.053 Uiso 1 1 calc R U . . .
C37 C 0.7565(7) 0.6080(5) 0.5491(3) 0.038(2) Uani 1 1 d . . . . .
H37 H 0.692117 0.581955 0.551823 0.045 Uiso 1 1 calc R U . . .
C30 C 0.7916(7) 0.9553(5) 0.6910(4) 0.041(2) Uani 1 1 d . . . . .
H30 H 0.859535 0.962717 0.679176 0.049 Uiso 1 1 calc R U . . .
C33 C 0.8735(7) 0.7246(5) 0.5761(4) 0.0378(19) Uani 1 1 d . . . . .
C36 C 0.8297(8) 0.5704(6) 0.5134(4) 0.046(2) Uani 1 1 d . . . . .
H36 H 0.815842 0.517121 0.490975 0.055 Uiso 1 1 calc R U . . .
C24 C 0.7935(7) 0.7763(6) 0.8719(4) 0.041(2) Uani 1 1 d . . . . .
H24 H 0.802521 0.832042 0.891905 0.049 Uiso 1 1 calc R U . . .
C23 C 0.8438(8) 0.7047(6) 0.8964(4) 0.049(2) Uani 1 1 d . . . . .
H23 H 0.888066 0.712078 0.932324 0.059 Uiso 1 1 calc R U . . .
C17 C 0.5119(8) 0.4376(5) 0.6105(4) 0.048(3) Uani 1 1 d . . . . .
H17 H 0.503827 0.377640 0.598699 0.058 Uiso 1 1 calc R U . . .
C91 C 0.9144(7) 1.0678(6) 0.5387(4) 0.047(2) Uani 1 1 d . . . . .
H91A H 0.972962 1.043829 0.562769 0.056 Uiso 1 1 calc R U . . .
H91B H 0.938543 1.092289 0.497538 0.056 Uiso 1 1 calc R U . . .
C35 C 0.9250(9) 0.6087(6) 0.5090(5) 0.055(3) Uani 1 1 d . . . . .
H35 H 0.974188 0.580652 0.483657 0.066 Uiso 1 1 calc R U . . .
C34 C 0.9493(9) 0.6861(6) 0.5405(5) 0.056(3) Uani 1 1 d . . . . .
H34 H 1.014048 0.711666 0.538054 0.068 Uiso 1 1 calc R U . . .
Cl3 Cl 1.0589(2) 0.91117(16) 0.63162(12) 0.0529(6) Uani 1 1 d . . . . .

loop_
_atom_site_aniso_label
_atom_site_aniso_U_11
_atom_site_aniso_U_22
_atom_site_aniso_U_33
_atom_site_aniso_U_23
_atom_site_aniso_U_13
_atom_site_aniso_U_12
Ir1 0.03803(19) 0.01734(13) 0.02055(13) 0.00171(9) -0.00066(10) 0.00013(12)
S2 0.0525(15) 0.0232(8) 0.0301(8) 0.0033(7) -0.0010(9) 0.0109(8)
S1 0.0402(13) 0.0314(9) 0.0305(9) 0.0050(7) -0.0007(8) 0.0057(8)
Cl2 0.0548(15) 0.0376(10) 0.0375(9) -0.0002(8) -0.0018(9) 0.0057(9)
Cl1 0.063(2) 0.0578(15) 0.0780(17) -0.0298(13) 0.0074(14) 0.0022(13)
N2 0.041(4) 0.021(3) 0.021(3) 0.008(2) -0.001(3) 0.001(3)
N4 0.045(4) 0.016(3) 0.026(3) 0.002(2) -0.003(3) 0.001(3)
N1 0.039(4) 0.022(3) 0.021(3) 0.003(2) -0.002(3) 0.003(3)
N3 0.041(4) 0.018(3) 0.026(3) 0.002(2) -0.001(3) -0.002(3)
N5 0.041(5) 0.024(3) 0.056(4) 0.006(3) 0.015(4) 0.006(3)
C1 0.049(5) 0.022(3) 0.016(3) -0.004(2) 0.003(3) -0.005(3)
C14 0.044(5) 0.021(3) 0.020(3) -0.002(2) -0.002(3) -0.005(3)
C8 0.033(5) 0.026(3) 0.026(3) 0.000(3) 0.002(3) 0.004(3)
C13 0.041(5) 0.020(3) 0.025(3) 0.003(2) -0.005(3) 0.002(3)
C2 0.043(5) 0.020(3) 0.030(3) 0.003(3) 0.003(3) -0.006(3)
C12 0.038(5) 0.031(4) 0.027(3) 0.004(3) -0.001(3) 0.002(3)
C6 0.039(5) 0.023(3) 0.029(3) 0.004(3) 0.000(3) -0.002(3)
C25 0.040(5) 0.025(3) 0.029(3) 0.002(3) -0.002(3) 0.000(3)
C3 0.052(6) 0.016(3) 0.033(4) 0.007(3) 0.007(4) -0.001(3)
C27 0.035(5) 0.029(4) 0.028(3) 0.004(3) 0.002(3) 0.001(3)
C7 0.036(5) 0.024(3) 0.028(3) -0.001(3) -0.001(3) -0.008(3)
C28 0.039(5) 0.022(3) 0.048(4) 0.001(3) 0.004(4) 0.001(3)
C19 0.042(5) 0.021(3) 0.027(3) -0.004(3) 0.011(3) -0.004(3)
C10 0.047(6) 0.026(3) 0.026(3) -0.001(3) 0.005(3) 0.000(3)
C9 0.054(6) 0.023(3) 0.029(3) 0.004(3) -0.016(4) 0.005(3)
C15 0.050(6) 0.025(3) 0.028(3) -0.003(3) 0.000(3) -0.003(3)
C20 0.043(5) 0.024(3) 0.023(3) 0.007(3) 0.007(3) 0.008(3)
C26 0.028(5) 0.031(4) 0.024(3) 0.000(3) 0.006(3) 0.002(3)
C11 0.046(6) 0.033(4) 0.029(3) 0.004(3) -0.001(3) 0.002(4)
C32 0.040(5) 0.029(4) 0.027(3) 0.001(3) -0.004(3) 0.001(3)
C21 0.051(6) 0.023(3) 0.030(3) 0.001(3) 0.005(3) 0.008(3)
C38 0.040(5) 0.024(3) 0.031(3) 0.007(3) -0.002(3) 0.004(3)
C5 0.042(5) 0.022(3) 0.036(4) 0.000(3) 0.010(3) 0.000(3)
C31 0.044(6) 0.024(3) 0.028(3) 0.004(3) -0.004(3) -0.002(3)
C18 0.054(6) 0.019(3) 0.041(4) -0.004(3) 0.005(4) 0.001(3)
C22 0.047(6) 0.041(4) 0.030(4) 0.009(3) -0.006(4) 0.006(4)
C4 0.047(6) 0.025(3) 0.039(4) -0.001(3) 0.011(4) -0.004(3)
C16 0.065(7) 0.039(4) 0.032(4) -0.009(3) -0.004(4) -0.012(4)
C29 0.064(7) 0.016(3) 0.051(5) -0.004(3) -0.002(4) -0.001(4)
C37 0.058(6) 0.026(4) 0.028(3) 0.000(3) -0.005(4) 0.003(4)
C30 0.044(6) 0.034(4) 0.044(4) 0.002(3) 0.004(4) -0.002(4)
C33 0.045(6) 0.026(4) 0.044(4) 0.009(3) 0.015(4) 0.005(4)
C36 0.067(7) 0.038(4) 0.034(4) -0.002(3) 0.002(4) 0.017(5)
C24 0.046(6) 0.036(4) 0.040(4) -0.005(3) 0.000(4) 0.003(4)
C23 0.058(7) 0.057(5) 0.033(4) -0.008(4) -0.008(4) 0.008(5)
C17 0.085(8) 0.023(4) 0.037(4) -0.001(3) -0.006(4) 0.001(4)
C91 0.032(6) 0.060(6) 0.048(5) -0.005(4) 0.008(4) -0.001(4)
C35 0.069(8) 0.040(5) 0.058(5) 0.010(4) 0.022(5) 0.021(5)
C34 0.055(7) 0.048(5) 0.068(6) 0.018(5) 0.020(5) 0.015(5)
Cl3 0.0412(15) 0.0520(13) 0.0654(14) 0.0187(11) 0.0005(11) -0.0041(11)

loop_
_atom_type_symbol
_atom_type_description
_atom_type_scat_dispersion_real
_atom_type_scat_dispersion_imag
_atom_type_scat_source
C C 0.0033 0.0016 'International Tables Vol C Tables 4.2.6.8 and 6.1.1.4'
H H 0.0000 0.0000 'International Tables Vol C Tables 4.2.6.8 and 6.1.1.4'
Cl Cl 0.1484 0.1585 'International Tables Vol C Tables 4.2.6.8 and 6.1.1.4'
Ir Ir -1.4442 7.9887 'International Tables Vol C Tables 4.2.6.8 and 6.1.1.4'
N N 0.0061 0.0033 'International Tables Vol C Tables 4.2.6.8 and 6.1.1.4'
S S 0.1246 0.1234 'International Tables Vol C Tables 4.2.6.8 and 6.1.1.4'

loop_
_geom_angle_atom_site_label_1
_geom_angle_atom_site_label_2
_geom_angle_atom_site_label_3
_geom_angle
_geom_angle_site_symmetry_1
_geom_angle_site_symmetry_3
_geom_angle_publ_flag
N2 Ir1 N4 84.0(2) . . ?
N2 Ir1 N1 172.9(3) . . ?
N2 Ir1 N3 97.6(2) . . ?
N4 Ir1 N3 76.0(2) . . ?
N1 Ir1 N4 101.7(2) . . ?
N1 Ir1 N3 87.9(2) . . ?
C1 Ir1 N2 94.6(3) . . ?
C1 Ir1 N4 173.7(2) . . ?
C1 Ir1 N1 80.1(3) . . ?
C1 Ir1 N3 98.2(3) . . ?
C1 Ir1 C14 89.9(3) . . ?
C14 Ir1 N2 79.5(3) . . ?
C14 Ir1 N4 95.8(3) . . ?
C14 Ir1 N1 95.6(3) . . ?
C14 Ir1 N3 171.7(3) . . ?
C20 S2 C21 89.3(4) . . ?
C7 S1 C8 89.7(4) . . ?
C20 N2 Ir1 113.3(5) . . ?
C20 N2 C26 112.8(6) . . ?
C26 N2 Ir1 133.8(5) . . ?
C32 N4 Ir1 113.8(5) . . ?
C32 N4 C38 104.4(7) . . ?
C38 N4 Ir1 140.6(5) . . ?
C13 N1 Ir1 133.5(5) . . ?
C7 N1 Ir1 113.5(4) . . ?
C7 N1 C13 113.0(6) . . ?
C27 N3 Ir1 124.4(6) . . ?
C31 N3 Ir1 116.6(5) . . ?
C31 N3 C27 118.9(6) . . ?
C32 N5 H5 124(6) . . ?
C32 N5 C33 106.6(7) . . ?
C33 N5 H5 129(6) . . ?
C2 C1 Ir1 129.1(6) . . ?
C2 C1 C6 114.8(7) . . ?
C6 C1 Ir1 116.0(5) . . ?
C19 C14 Ir1 114.9(5) . . ?
C19 C14 C15 117.0(6) . . ?
C15 C14 Ir1 127.9(5) . . ?
C13 C8 S1 111.0(5) . . ?
C13 C8 C9 120.4(7) . . ?
C9 C8 S1 128.6(6) . . ?
C8 C13 N1 112.5(7) . . ?
C12 C13 N1 126.8(7) . . ?
C12 C13 C8 120.7(6) . . ?
C1 C2 H2 119.3 . . ?
C3 C2 C1 121.5(8) . . ?
C3 C2 H2 119.3 . . ?
C13 C12 H12 121.3 . . ?
C13 C12 C11 117.4(8) . . ?
C11 C12 H12 121.3 . . ?
C1 C6 C7 111.6(7) . . ?
C5 C6 C1 123.9(6) . . ?
C5 C6 C7 124.5(7) . . ?
C26 C25 H25 120.8 . . ?
C26 C25 C24 118.4(7) . . ?
C24 C25 H25 120.8 . . ?
C2 C3 H3 119.1 . . ?
C2 C3 C4 121.7(7) . . ?
C4 C3 H3 119.1 . . ?
N3 C27 H27 119.2 . . ?
N3 C27 C28 121.7(8) . . ?
C28 C27 H27 119.2 . . ?
N1 C7 S1 113.8(5) . . ?
N1 C7 C6 118.6(7) . . ?
C6 C7 S1 127.6(6) . . ?
C27 C28 H28 120.6 . . ?
C29 C28 C27 118.8(7) . . ?
C29 C28 H28 120.6 . . ?
C14 C19 C20 112.1(6) . . ?
C14 C19 C18 121.3(7) . . ?
C18 C19 C20 126.5(7) . . ?
C9 C10 H10 120.0 . . ?
C9 C10 C11 120.0(7) . . ?
C11 C10 H10 120.0 . . ?
C8 C9 H9 120.5 . . ?
C10 C9 C8 118.9(8) . . ?
C10 C9 H9 120.5 . . ?
C14 C15 H15 120.1 . . ?
C16 C15 C14 119.9(8) . . ?
C16 C15 H15 120.1 . . ?
N2 C20 S2 115.1(6) . . ?
N2 C20 C19 119.1(7) . . ?
C19 C20 S2 125.7(5) . . ?
N2 C26 C21 112.8(6) . . ?
C25 C26 N2 127.9(7) . . ?
C25 C26 C21 119.3(7) . . ?
C12 C11 H11 118.8 . . ?
C10 C11 C12 122.5(8) . . ?
C10 C11 H11 118.8 . . ?
N4 C32 C31 118.9(8) . . ?
N5 C32 N4 113.7(7) . . ?
N5 C32 C31 127.4(7) . . ?
C26 C21 S2 109.8(6) . . ?
C22 C21 S2 128.1(6) . . ?
C22 C21 C26 121.9(7) . . ?
N4 C38 C37 130.8(8) . . ?
N4 C38 C33 108.8(7) . . ?
C33 C38 C37 120.2(8) . . ?
C6 C5 H5A 120.2 . . ?
C6 C5 C4 119.5(8) . . ?
C4 C5 H5A 120.2 . . ?
N3 C31 C32 113.1(7) . . ?
N3 C31 C30 121.9(7) . . ?
C30 C31 C32 125.0(8) . . ?
C19 C18 H18 119.7 . . ?
C17 C18 C19 120.7(8) . . ?
C17 C18 H18 119.7 . . ?
C21 C22 H22 121.2 . . ?
C21 C22 C23 117.6(8) . . ?
C23 C22 H22 121.2 . . ?
C3 C4 H4 120.7 . . ?
C5 C4 C3 118.5(8) . . ?
C5 C4 H4 120.7 . . ?
C15 C16 H16 119.4 . . ?
C17 C16 C15 121.2(8) . . ?
C17 C16 H16 119.4 . . ?
C28 C29 H29 120.1 . . ?
C30 C29 C28 119.7(8) . . ?
C30 C29 H29 120.1 . . ?
C38 C37 H37 121.0 . . ?
C36 C37 C38 118.0(9) . . ?
C36 C37 H37 121.0 . . ?
C31 C30 H30 120.5 . . ?
C29 C30 C31 119.1(9) . . ?
C29 C30 H30 120.5 . . ?
N5 C33 C38 106.4(7) . . ?
N5 C33 C34 131.2(9) . . ?
C34 C33 C38 122.4(8) . . ?
C37 C36 H36 119.3 . . ?
C37 C36 C35 121.3(9) . . ?
C35 C36 H36 119.3 . . ?
C25 C24 H24 119.2 . . ?
C23 C24 C25 121.6(8) . . ?
C23 C24 H24 119.2 . . ?
C22 C23 H23 119.4 . . ?
C24 C23 C22 121.1(8) . . ?
C24 C23 H23 119.4 . . ?
C18 C17 C16 119.8(7) . . ?
C18 C17 H17 120.1 . . ?
C16 C17 H17 120.1 . . ?
Cl2 C91 H91A 109.2 . . ?
Cl2 C91 H91B 109.2 . . ?
Cl1 C91 Cl2 112.0(5) . . ?
Cl1 C91 H91A 109.2 . . ?
Cl1 C91 H91B 109.2 . . ?
H91A C91 H91B 107.9 . . ?
C36 C35 H35 119.1 . . ?
C34 C35 C36 121.8(9) . . ?
C34 C35 H35 119.1 . . ?
C33 C34 H34 121.9 . . ?
C35 C34 C33 116.2(10) . . ?
C35 C34 H34 121.9 . . ?

loop_
_geom_bond_atom_site_label_1
_geom_bond_atom_site_label_2
_geom_bond_distance
_geom_bond_site_symmetry_2
_geom_bond_publ_flag
Ir1 N2 2.064(6) . ?
Ir1 N4 2.143(7) . ?
Ir1 N1 2.065(6) . ?
Ir1 N3 2.150(6) . ?
Ir1 C1 2.000(8) . ?
Ir1 C14 2.008(7) . ?
S2 C20 1.728(7) . ?
S2 C21 1.745(8) . ?
S1 C8 1.738(8) . ?
S1 C7 1.728(8) . ?
Cl2 C91 1.779(10) . ?
Cl1 C91 1.744(9) . ?
N2 C20 1.307(9) . ?
N2 C26 1.383(9) . ?
N4 C32 1.339(10) . ?
N4 C38 1.387(10) . ?
N1 C13 1.393(8) . ?
N1 C7 1.327(10) . ?
N3 C27 1.351(9) . ?
N3 C31 1.350(11) . ?
N5 H5 0.96(10) . ?
N5 C32 1.327(11) . ?
N5 C33 1.381(10) . ?
C1 C2 1.399(9) . ?
C1 C6 1.416(11) . ?
C14 C19 1.411(10) . ?
C14 C15 1.420(11) . ?
C8 C13 1.391(11) . ?
C8 C9 1.400(9) . ?
C13 C12 1.385(11) . ?
C2 H2 0.9500 . ?
C2 C3 1.378(12) . ?
C12 H12 0.9500 . ?
C12 C11 1.386(9) . ?
C6 C7 1.457(9) . ?
C6 C5 1.374(11) . ?
C25 H25 0.9500 . ?
C25 C26 1.375(10) . ?
C25 C24 1.395(11) . ?
C3 H3 0.9500 . ?
C3 C4 1.393(13) . ?
C27 H27 0.9500 . ?
C27 C28 1.394(11) . ?
C28 H28 0.9500 . ?
C28 C29 1.379(13) . ?
C19 C20 1.431(11) . ?
C19 C18 1.414(10) . ?
C10 H10 0.9500 . ?
C10 C9 1.367(12) . ?
C10 C11 1.380(12) . ?
C9 H9 0.9500 . ?
C15 H15 0.9500 . ?
C15 C16 1.407(10) . ?
C26 C21 1.414(10) . ?
C11 H11 0.9500 . ?
C32 C31 1.466(10) . ?
C21 C22 1.380(11) . ?
C38 C37 1.399(10) . ?
C38 C33 1.393(12) . ?
C5 H5A 0.9500 . ?
C5 C4 1.375(10) . ?
C31 C30 1.384(11) . ?
C18 H18 0.9500 . ?
C18 C17 1.348(12) . ?
C22 H22 0.9500 . ?
C22 C23 1.380(12) . ?
C4 H4 0.9500 . ?
C16 H16 0.9500 . ?
C16 C17 1.392(13) . ?
C29 H29 0.9500 . ?
C29 C30 1.379(12) . ?
C37 H37 0.9500 . ?
C37 C36 1.363(12) . ?
C30 H30 0.9500 . ?
C33 C34 1.393(12) . ?
C36 H36 0.9500 . ?
C36 C35 1.405(15) . ?
C24 H24 0.9500 . ?
C24 C23 1.372(13) . ?
C23 H23 0.9500 . ?
C17 H17 0.9500 . ?
C91 H91A 0.9900 . ?
C91 H91B 0.9900 . ?
C35 H35 0.9500 . ?
C35 C34 1.382(15) . ?
C34 H34 0.9500 . ?

loop_
_geom_torsion_atom_site_label_1
_geom_torsion_atom_site_label_2
_geom_torsion_atom_site_label_3
_geom_torsion_atom_site_label_4
_geom_torsion
_geom_torsion_site_symmetry_1
_geom_torsion_site_symmetry_2
_geom_torsion_site_symmetry_3
_geom_torsion_site_symmetry_4
_geom_torsion_publ_flag
Ir1 N2 C20 S2 173.9(3) . . . . ?
Ir1 N2 C20 C19 -7.6(9) . . . . ?
Ir1 N2 C26 C25 10.2(12) . . . . ?
Ir1 N2 C26 C21 -171.3(6) . . . . ?
Ir1 N4 C32 N5 171.0(5) . . . . ?
Ir1 N4 C32 C31 -11.6(8) . . . . ?
Ir1 N4 C38 C37 15.9(13) . . . . ?
Ir1 N4 C38 C33 -167.8(6) . . . . ?
Ir1 N1 C13 C8 -175.6(5) . . . . ?
Ir1 N1 C13 C12 3.4(11) . . . . ?
Ir1 N1 C7 S1 176.7(3) . . . . ?
Ir1 N1 C7 C6 -0.6(8) . . . . ?
Ir1 N3 C27 C28 176.2(5) . . . . ?
Ir1 N3 C31 C32 6.5(7) . . . . ?
Ir1 N3 C31 C30 -175.2(6) . . . . ?
Ir1 C1 C2 C3 -177.3(5) . . . . ?
Ir1 C1 C6 C7 -4.8(8) . . . . ?
Ir1 C1 C6 C5 177.8(6) . . . . ?
Ir1 C14 C19 C20 6.7(8) . . . . ?
Ir1 C14 C19 C18 -176.4(6) . . . . ?
Ir1 C14 C15 C16 176.6(6) . . . . ?
S2 C21 C22 C23 -175.4(7) . . . . ?
S1 C8 C13 N1 -1.7(8) . . . . ?
S1 C8 C13 C12 179.3(6) . . . . ?
S1 C8 C9 C10 179.2(6) . . . . ?
N2 C26 C21 S2 -4.2(8) . . . . ?
N2 C26 C21 C22 179.5(8) . . . . ?
N4 C32 C31 N3 3.6(9) . . . . ?
N4 C32 C31 C30 -174.7(7) . . . . ?
N4 C38 C37 C36 177.2(7) . . . . ?
N4 C38 C33 N5 2.1(8) . . . . ?
N4 C38 C33 C34 -179.0(7) . . . . ?
N1 C13 C12 C11 -178.1(7) . . . . ?
N3 C27 C28 C29 -1.0(11) . . . . ?
N3 C31 C30 C29 -1.4(12) . . . . ?
N5 C32 C31 N3 -179.5(7) . . . . ?
N5 C32 C31 C30 2.3(12) . . . . ?
N5 C33 C34 C35 -179.5(9) . . . . ?
C1 C2 C3 C4 -1.2(11) . . . . ?
C1 C6 C7 S1 -173.4(5) . . . . ?
C1 C6 C7 N1 3.5(9) . . . . ?
C1 C6 C5 C4 0.2(11) . . . . ?
C14 C19 C20 S2 179.1(6) . . . . ?
C14 C19 C20 N2 0.8(10) . . . . ?
C14 C19 C18 C17 0.8(13) . . . . ?
C14 C15 C16 C17 -2.1(13) . . . . ?
C8 S1 C7 N1 0.3(6) . . . . ?
C8 S1 C7 C6 177.3(7) . . . . ?
C8 C13 C12 C11 0.8(11) . . . . ?
C13 N1 C7 S1 -1.3(8) . . . . ?
C13 N1 C7 C6 -178.6(6) . . . . ?
C13 C8 C9 C10 -1.2(11) . . . . ?
C13 C12 C11 C10 0.3(11) . . . . ?
C2 C1 C6 C7 175.6(6) . . . . ?
C2 C1 C6 C5 -1.7(10) . . . . ?
C2 C3 C4 C5 -0.4(11) . . . . ?
C6 C1 C2 C3 2.2(10) . . . . ?
C6 C5 C4 C3 0.9(11) . . . . ?
C25 C26 C21 S2 174.4(6) . . . . ?
C25 C26 C21 C22 -1.9(12) . . . . ?
C25 C24 C23 C22 -1.6(15) . . . . ?
C27 N3 C31 C32 -176.6(6) . . . . ?
C27 N3 C31 C30 1.7(10) . . . . ?
C27 C28 C29 C30 1.3(12) . . . . ?
C7 S1 C8 C13 0.8(6) . . . . ?
C7 S1 C8 C9 -179.6(7) . . . . ?
C7 N1 C13 C8 1.9(8) . . . . ?
C7 N1 C13 C12 -179.1(7) . . . . ?
C7 C6 C5 C4 -176.8(7) . . . . ?
C28 C29 C30 C31 -0.2(12) . . . . ?
C19 C14 C15 C16 0.0(12) . . . . ?
C19 C18 C17 C16 -2.8(14) . . . . ?
C9 C8 C13 N1 178.7(6) . . . . ?
C9 C8 C13 C12 -0.4(11) . . . . ?
C9 C10 C11 C12 -1.9(12) . . . . ?
C15 C14 C19 C20 -176.3(7) . . . . ?
C15 C14 C19 C18 0.6(11) . . . . ?
C15 C16 C17 C18 3.5(15) . . . . ?
C20 S2 C21 C26 2.2(6) . . . . ?
C20 S2 C21 C22 178.2(8) . . . . ?
C20 N2 C26 C25 -173.9(8) . . . . ?
C20 N2 C26 C21 4.6(10) . . . . ?
C20 C19 C18 C17 177.2(8) . . . . ?
C26 N2 C20 S2 -2.8(9) . . . . ?
C26 N2 C20 C19 175.6(7) . . . . ?
C26 C25 C24 C23 -0.2(13) . . . . ?
C26 C21 C22 C23 0.1(13) . . . . ?
C11 C10 C9 C8 2.3(11) . . . . ?
C32 N4 C38 C37 -177.9(7) . . . . ?
C32 N4 C38 C33 -1.7(8) . . . . ?
C32 N5 C33 C38 -1.7(9) . . . . ?
C32 N5 C33 C34 179.5(9) . . . . ?
C32 C31 C30 C29 176.7(7) . . . . ?
C21 S2 C20 N2 0.3(6) . . . . ?
C21 S2 C20 C19 -178.0(7) . . . . ?
C21 C22 C23 C24 1.6(14) . . . . ?
C38 N4 C32 N5 0.6(8) . . . . ?
C38 N4 C32 C31 177.9(6) . . . . ?
C38 C37 C36 C35 -0.2(12) . . . . ?
C38 C33 C34 C35 2.0(13) . . . . ?
C5 C6 C7 S1 3.9(11) . . . . ?
C5 C6 C7 N1 -179.2(7) . . . . ?
C31 N3 C27 C28 -0.5(10) . . . . ?
C18 C19 C20 S2 2.4(12) . . . . ?
C18 C19 C20 N2 -175.9(8) . . . . ?
C37 C38 C33 N5 178.9(7) . . . . ?
C37 C38 C33 C34 -2.3(12) . . . . ?
C37 C36 C35 C34 0.0(14) . . . . ?
C33 N5 C32 N4 0.7(9) . . . . ?
C33 N5 C32 C31 -176.3(7) . . . . ?
C33 C38 C37 C36 1.3(11) . . . . ?
C36 C35 C34 C33 -0.9(14) . . . . ?
C24 C25 C26 N2 -179.7(8) . . . . ?
C24 C25 C26 C21 1.9(12) . . . . ?

loop_
_smtbx_masks_void_nr
_smtbx_masks_void_average_x
_smtbx_masks_void_average_y
_smtbx_masks_void_average_z
_smtbx_masks_void_volume
_smtbx_masks_void_count_electrons
_smtbx_masks_void_content
1 0.000 -0.738 0.474 1028.5 266.9 '6 dichloromethane'
